data_8103751
loop_
_publ_author_name
'Kolitsch, U.'

_publ_section_title
;
 The crystal structures of phenacite-type Li2 (Mo O4), and scheelite-type
 Li Y (Mo O4)2 and Li Nd (Mo O4)2
;
_journal_name_full 'Zeitschrift fuer Kristallographie (149,1979-)'
_journal_page_first 449
_journal_page_last 454
_journal_volume 216
_journal_year 2001
_chemical_formula_sum 'Li1.02 Mo2 O8 Y0.98'
_chemical_name_systematic '(Li1.02 Y0.98) (Mo O4)2'
_space_group_IT_number 88
_symmetry_space_group_name_Hall '-I 4ad'
_symmetry_space_group_name_H-M 'I 41/a :2'
_cell_angle_alpha 90
_cell_angle_beta 90
_cell_angle_gamma 90
_cell_formula_units_Z 2
_cell_length_a 5.148
_cell_length_b 5.148
_cell_length_c 11.173
_cell_volume 296.106
_citation_journal_id_ASTM ZEKRDZ
_cod_data_source_file Kolitsch_ZEKRDZ_2001_71.cif
_cod_data_source_block Li1.02Mo2O8Y0.98
_cod_original_cell_volume 296.1057
_cod_database_code 8103751

loop_
_symmetry_equiv_pos_as_xyz
x,y,z
-y+3/4,x+1/4,z+1/4
-x+1/2,-y,z+1/2
y+3/4,-x+3/4,z+3/4
-x,-y,-z
y-3/4,-x-1/4,-z-1/4
x-1/2,y,-z-1/2
-y-3/4,x-3/4,-z-3/4
x+1/2,y+1/2,z+1/2
-y+5/4,x+3/4,z+3/4
-x+1,-y+1/2,z+1
y+5/4,-x+5/4,z+5/4
-x+1/2,-y+1/2,-z+1/2
y-1/4,-x+1/4,-z+1/4
x,y+1/2,-z
-y-1/4,x-1/4,-z-1/4

loop_
_atom_site_label
_atom_site_type_symbol
_atom_site_fract_x
_atom_site_fract_y
_atom_site_fract_z
_atom_site_occupancy
_atom_site_U_iso_or_equiv
O1 O-2 0.2535 0.5949 0.53935 1 0.0
Mo1 Mo+6 0.5 0.75 0.625 1 0.0
Y1 Y+3 0 0.25 0.625 0.513 0.0
Li1 Li+1 0 0.25 0.625 0.487 0.0
